data_8104305
loop_
_publ_author_name
'Hartmann, P.'

_publ_section_title
;
 A uniform description of phenakite type structures as superstructures of
 beta-Si3 N4
;
_journal_name_full 'Zeitschrift fuer Kristallographie (149,1979-)'
_journal_page_first 139
_journal_page_last 143
_journal_volume 187
_journal_year 1989
_chemical_formula_sum 'Li2 O4 Se'
_chemical_name_systematic 'Li2 (Se O4)'
_space_group_IT_number 148
_symmetry_space_group_name_Hall '-R 3'
_symmetry_space_group_name_H-M 'R -3 :H'
_cell_angle_alpha 90
_cell_angle_beta 90
_cell_angle_gamma 120
_cell_formula_units_Z 18
_cell_length_a 13.931
_cell_length_b 13.931
_cell_length_c 9.304
_cell_volume 1563.741
_citation_journal_id_ASTM ZEKRDZ
_cod_data_source_file Hartmann_ZEKRDZ_1989_1958.cif
_cod_data_source_block Li2O4Se1
_cod_original_formula_sum 'Li2 O4 Se1'
_cod_database_code 8104305

loop_
_symmetry_equiv_pos_as_xyz
x,y,z
-y,x-y,z
-x+y,-x,z
-x,-y,-z
y,-x+y,-z
x-y,x,-z
x+2/3,y+1/3,z+1/3
-y+2/3,x-y+1/3,z+1/3
-x+y+2/3,-x+1/3,z+1/3
-x+2/3,-y+1/3,-z+1/3
y+2/3,-x+y+1/3,-z+1/3
x-y+2/3,x+1/3,-z+1/3
x+1/3,y+2/3,z+2/3
-y+1/3,x-y+2/3,z+2/3
-x+y+1/3,-x+2/3,z+2/3
-x+1/3,-y+2/3,-z+2/3
y+1/3,-x+y+2/3,-z+2/3
x-y+1/3,x+2/3,-z+2/3

loop_
_atom_site_label
_atom_site_type_symbol
_atom_site_fract_x
_atom_site_fract_y
_atom_site_fract_z
_atom_site_occupancy
_atom_site_U_iso_or_equiv
O2 O-2 0.2085 0.1299 0.1043 1 0.0
Li1 Li+1 0.2115 0.1913 0.5847 1 0.0
Li2 Li+1 0.2074 0.1905 0.9142 1 0.0
O3 O-2 0.2093 0.1277 0.3928 1 0.0
O4 O-2 0.2154 0.1104 0.7492 1 0.0
O1 O-2 0.3241 0.3198 0.2515 1 0.0
Se1 Se+6 0.2126 0.1979 0.2495 1 0.0
